data_7206288
loop_
_publ_author_name
'Li, Shun-Li'
'Tan, Ke'
'Lan, Ya-Qian'
'Qin, Jun-Sheng'
'Li, Mei-Na'
'Du, Dong-Ying'
'Su, Zhong-Min'

_publ_section_title
;
 A novel 3-connected [3 + 3] topological net showing both rotaxane- and
 catenane-like motifs
;
_journal_issue 15
_journal_name_full CrystEngComm
_journal_page_first 4945
_journal_paper_doi 10.1039/c1ce05277b
_journal_volume 13
_journal_year 2011
_chemical_formula_sum 'C174 H158 N24 O37 Zn6'
_chemical_formula_weight 3569.46
_chemical_name_systematic
;
?
;
_space_group_IT_number 2
_symmetry_cell_setting triclinic
_symmetry_space_group_name_Hall '-P 1'
_symmetry_space_group_name_H-M 'P -1'
_atom_sites_solution_hydrogens geom
_atom_sites_solution_primary direct
_atom_sites_solution_secondary difmap
_audit_creation_method SHELXL-97
_cell_angle_alpha 95.420(5)
_cell_angle_beta 98.059(5)
_cell_angle_gamma 96.035(5)
_cell_formula_units_Z 1
_cell_length_a 11.385(5)
_cell_length_b 11.484(5)
_cell_length_c 32.225(5)
_cell_measurement_temperature 293(2)
_cell_measurement_theta_max 25.02
_cell_measurement_theta_min 2.02
_cell_volume 4123(3)
_computing_cell_refinement 'SMART (Bruker, 1997)'
_computing_data_collection 'SMART (Bruker, 1997)'
_computing_data_reduction SAINT
_computing_molecular_graphics "'Diamond V3.2d (Crystal Impact, 2008)"
_computing_publication_material SHELXL-97
_computing_structure_refinement 'SHELXL-97 (Sheldrick, 1997)'
_computing_structure_solution 'SHELXS-97(Sheldrick, 1997)'
_diffrn_ambient_temperature 293(2)
_diffrn_measured_fraction_theta_full 0.986
_diffrn_measured_fraction_theta_max 0.985
_diffrn_measurement_device_type 'Bruker APEX CCD area-detector'
_diffrn_measurement_method '\w scans'
_diffrn_radiation_monochromator graphite
_diffrn_radiation_source 'fine-focus sealed tube'
_diffrn_radiation_type MoK\a
_diffrn_radiation_wavelength 0.71069
_diffrn_reflns_av_R_equivalents 0.0247
_diffrn_reflns_av_sigmaI/netI 0.0601
_diffrn_reflns_limit_h_max 13
_diffrn_reflns_limit_h_min -9
_diffrn_reflns_limit_k_max 13
_diffrn_reflns_limit_k_min -13
_diffrn_reflns_limit_l_max 31
_diffrn_reflns_limit_l_min -38
_diffrn_reflns_number 20827
_diffrn_reflns_theta_full 25.00
_diffrn_reflns_theta_max 25.02
_diffrn_reflns_theta_min 2.02
_diffrn_standards_number 0
_exptl_absorpt_coefficient_mu 0.944
_exptl_absorpt_correction_T_max 0.812
_exptl_absorpt_correction_T_min 0.790
_exptl_absorpt_correction_type multi-scan
_exptl_absorpt_process_details 'SADABS (Sheldrick, 1996)'
_exptl_crystal_colour colorless
_exptl_crystal_density_diffrn 1.438
_exptl_crystal_density_method 'not measured'
_exptl_crystal_description block
_exptl_crystal_F_000 1846
_exptl_crystal_size_max 0.25
_exptl_crystal_size_mid 0.23
_exptl_crystal_size_min 0.22
_refine_diff_density_max 0.909
_refine_diff_density_min -0.543
_refine_diff_density_rms 0.059
_refine_ls_extinction_method none
_refine_ls_goodness_of_fit_ref 1.036
_refine_ls_hydrogen_treatment constr
_refine_ls_matrix_type full
_refine_ls_number_parameters 1085
_refine_ls_number_reflns 14355
_refine_ls_number_restraints 0
_refine_ls_restrained_S_all 1.036
_refine_ls_R_factor_all 0.0989
_refine_ls_R_factor_gt 0.0551
_refine_ls_shift/su_max 0.003
_refine_ls_shift/su_mean 0.000
_refine_ls_structure_factor_coef Fsqd
_refine_ls_weighting_details 'calc w=1/[\s^2^(Fo^2^)+(0.0743P)^2^+0.2359P] where P=(Fo^2^+2Fc^2^)/3'
_refine_ls_weighting_scheme calc
_refine_ls_wR_factor_gt 0.1311
_refine_ls_wR_factor_ref 0.1555
_reflns_number_gt 8769
_reflns_number_total 14355
_reflns_threshold_expression >2sigma(I)
_cod_data_source_file c1ce05277b.txt
_cod_data_source_block 1
_cod_original_sg_symbol_Hall '-P 1 '
_cod_original_sg_symbol_H-M P-1
_cod_database_code 7206288

loop_
_symmetry_equiv_pos_as_xyz
'x, y, z'
'-x, -y, -z'

loop_
_atom_site_label
_atom_site_type_symbol
_atom_site_fract_x
_atom_site_fract_y
_atom_site_fract_z
_atom_site_U_iso_or_equiv
_atom_site_adp_type
_atom_site_occupancy
_atom_site_symmetry_multiplicity
_atom_site_calc_flag
_atom_site_refinement_flags
_atom_site_disorder_assembly
_atom_site_disorder_group
C1 C 0.0291(5) 0.8858(5) 0.53523(15) 0.0699(13) Uani 1 1 d . . .
C2 C -0.0296(5) 0.7827(5) 0.54269(19) 0.0898(17) Uani 1 1 d . . .
H2 H -0.1034 0.7550 0.5267 0.108 Uiso 1 1 calc R . .
C3 C 0.0169(5) 0.7195(5) 0.57300(18) 0.0767(15) Uani 1 1 d . . .
H3 H -0.0258 0.6493 0.5774 0.092 Uiso 1 1 calc R . .
C4 C 0.1248(4) 0.7561(4) 0.59726(14) 0.0582(11) Uani 1 1 d . . .
C5 C 0.1841(5) 0.8611(5) 0.58992(18) 0.0837(16) Uani 1 1 d . . .
H5 H 0.2579 0.8889 0.6059 0.100 Uiso 1 1 calc R . .
C6 C 0.1362(5) 0.9257(5) 0.55931(19) 0.0853(16) Uani 1 1 d . . .
H6 H 0.1772 0.9970 0.5551 0.102 Uiso 1 1 calc R . .
C7 C 0.1822(5) 0.6834(5) 0.62912(17) 0.0723(14) Uani 1 1 d . . .
C8 C 0.2453(5) 0.3330(6) 0.60647(18) 0.0811(17) Uani 1 1 d . . .
C9 C 0.3147(4) 0.2383(4) 0.58449(16) 0.0604(12) Uani 1 1 d . . .
C10 C 0.3854(4) 0.1660(5) 0.60603(16) 0.0705(14) Uani 1 1 d . . .
H10 H 0.3933 0.1711 0.6353 0.085 Uiso 1 1 calc R . .
C11 C 0.4442(4) 0.0867(4) 0.58470(18) 0.0734(14) Uani 1 1 d . . .
H11 H 0.4909 0.0380 0.5995 0.088 Uiso 1 1 calc R . .
C12 C 0.4342(5) 0.0791(4) 0.54166(18) 0.0719(14) Uani 1 1 d . . .
C13 C 0.3641(5) 0.1498(5) 0.52021(17) 0.0768(15) Uani 1 1 d . . .
H13 H 0.3564 0.1444 0.4910 0.092 Uiso 1 1 calc R . .
C14 C 0.3048(5) 0.2287(4) 0.54130(18) 0.0744(14) Uani 1 1 d . . .
H14 H 0.2573 0.2761 0.5262 0.089 Uiso 1 1 calc R . .
C15 C 0.4993(5) 0.0005(5) 0.52027(16) 0.119(2) Uani 0.50 1 d P . .
C16 C 0.4235(5) 0.6342(5) 0.71897(15) 0.0718(14) Uani 1 1 d . . .
H16 H 0.4301 0.6849 0.6983 0.086 Uiso 1 1 calc R . .
C17 C 0.3579(6) 0.4965(5) 0.75402(19) 0.0949(19) Uani 1 1 d . . .
H17 H 0.3108 0.4332 0.7617 0.114 Uiso 1 1 calc R . .
C18 C 0.4577(6) 0.5528(6) 0.7769(2) 0.103(2) Uani 1 1 d . . .
H18 H 0.4920 0.5365 0.8033 0.123 Uiso 1 1 calc R . .
C19 C 0.6092(5) 0.7245(6) 0.76648(16) 0.0939(19) Uani 1 1 d . . .
H19A H 0.6134 0.7793 0.7454 0.113 Uiso 1 1 calc R . .
H19B H 0.6792 0.6829 0.7675 0.113 Uiso 1 1 calc R . .
C20 C 0.6089(5) 0.7920(5) 0.80894(16) 0.0715(14) Uani 1 1 d . . .
C21 C 0.6738(5) 0.7643(5) 0.84483(16) 0.0805(15) Uani 1 1 d . . .
H21 H 0.7216 0.7036 0.8436 0.097 Uiso 1 1 calc R . .
C22 C 0.6678(5) 0.8279(5) 0.88330(16) 0.0757(14) Uani 1 1 d . . .
H22 H 0.7129 0.8091 0.9076 0.091 Uiso 1 1 calc R . .
C23 C 0.5977(4) 0.9169(4) 0.88652(14) 0.0567(11) Uani 1 1 d . . .
C24 C 0.5349(5) 0.9459(5) 0.85041(17) 0.0813(15) Uani 1 1 d . . .
H24 H 0.4886 1.0078 0.8517 0.098 Uiso 1 1 calc R . .
C25 C 0.5400(5) 0.8825(6) 0.81149(16) 0.0876(17) Uani 1 1 d . . .
H25 H 0.4962 0.9021 0.7871 0.105 Uiso 1 1 calc R . .
C26 C 0.5895(4) 0.9800(4) 0.92914(14) 0.0656(13) Uani 1 1 d . . .
H26A H 0.6591 0.9696 0.9489 0.079 Uiso 1 1 calc R . .
H26B H 0.5900 1.0637 0.9268 0.079 Uiso 1 1 calc R . .
C27 C 0.4689(4) 0.8534(4) 0.97062(13) 0.0553(11) Uani 1 1 d . . .
H27 H 0.5310 0.8133 0.9815 0.066 Uiso 1 1 calc R . .
C28 C 0.2971(4) 0.9118(4) 0.95708(15) 0.0672(13) Uani 1 1 d . . .
H28 H 0.2165 0.9196 0.9567 0.081 Uiso 1 1 calc R . .
C29 C 0.3724(5) 0.9752(5) 0.93679(17) 0.0777(15) Uani 1 1 d . . .
H29 H 0.3538 1.0343 0.9200 0.093 Uiso 1 1 calc R . .
C30 C 0.1609(4) 0.4905(4) 0.96706(14) 0.0619(12) Uani 1 1 d . . .
H30 H 0.2251 0.4485 0.9738 0.074 Uiso 1 1 calc R . .
C31 C 0.0537(5) 0.4452(4) 0.94534(16) 0.0707(14) Uani 1 1 d . . .
H31 H 0.0309 0.3667 0.9347 0.085 Uiso 1 1 calc R . .
C32 C 0.0527(4) 0.6305(4) 0.96171(14) 0.0577(11) Uani 1 1 d . . .
H32 H 0.0271 0.7048 0.9642 0.069 Uiso 1 1 calc R . .
C33 C -0.1376(4) 0.5271(5) 0.92038(15) 0.0729(14) Uani 1 1 d . . .
H33A H -0.1658 0.6033 0.9252 0.088 Uiso 1 1 calc R . .
H33B H -0.1877 0.4705 0.9327 0.088 Uiso 1 1 calc R . .
C34 C -0.1510(4) 0.4923(4) 0.87410(14) 0.0595(12) Uani 1 1 d . . .
C35 C -0.2568(4) 0.4374(5) 0.85273(16) 0.0793(15) Uani 1 1 d . . .
H35 H -0.3205 0.4203 0.8672 0.095 Uiso 1 1 calc R . .
C36 C -0.2706(5) 0.4069(6) 0.80944(17) 0.0920(18) Uani 1 1 d . . .
H36 H -0.3441 0.3704 0.7954 0.110 Uiso 1 1 calc R . .
C37 C -0.1801(4) 0.4286(5) 0.78700(15) 0.0701(13) Uani 1 1 d . . .
C38 C -0.0746(5) 0.4812(6) 0.80839(16) 0.099(2) Uani 1 1 d . . .
H38 H -0.0105 0.4961 0.7939 0.119 Uiso 1 1 calc R . .
C39 C -0.0595(5) 0.5135(6) 0.85163(16) 0.095(2) Uani 1 1 d . . .
H39 H 0.0141 0.5502 0.8655 0.114 Uiso 1 1 calc R . .
C40 C -0.2036(5) 0.3960(6) 0.73956(15) 0.0886(17) Uani 1 1 d . . .
H40A H -0.2614 0.3261 0.7330 0.106 Uiso 1 1 calc R . .
H40B H -0.2380 0.4595 0.7263 0.106 Uiso 1 1 calc R . .
C41 C -0.0504(6) 0.2682(6) 0.71822(18) 0.0928(18) Uani 1 1 d . . .
H41 H -0.0832 0.1973 0.7259 0.111 Uiso 1 1 calc R . .
C42 C 0.0503(6) 0.2874(5) 0.70124(17) 0.0819(15) Uani 1 1 d . . .
H42 H 0.0989 0.2301 0.6949 0.098 Uiso 1 1 calc R . .
C43 C -0.0200(5) 0.4509(5) 0.70684(15) 0.0695(13) Uani 1 1 d . . .
H43 H -0.0316 0.5294 0.7053 0.083 Uiso 1 1 calc R . .
C44 C 0.4887(4) 0.6505(5) 1.05895(15) 0.0609(12) Uani 1 1 d . . .
C45 C 0.5634(4) 0.5777(4) 1.08522(13) 0.0533(11) Uani 1 1 d . . .
C46 C 0.6631(4) 0.6323(4) 1.11288(15) 0.0638(12) Uani 1 1 d . . .
H46 H 0.6824 0.7134 1.1141 0.077 Uiso 1 1 calc R . .
C47 C 0.7333(4) 0.5700(4) 1.13824(16) 0.0704(13) Uani 1 1 d . . .
H47 H 0.7982 0.6088 1.1570 0.085 Uiso 1 1 calc R . .
C48 C 0.7080(4) 0.4511(4) 1.13585(15) 0.0644(12) Uani 1 1 d . . .
C49 C 0.6106(4) 0.3934(4) 1.10895(16) 0.0730(14) Uani 1 1 d . . .
H49 H 0.5933 0.3120 1.1075 0.088 Uiso 1 1 calc R . .
C50 C 0.5380(4) 0.4578(4) 1.08381(16) 0.0662(13) Uani 1 1 d . . .
H50 H 0.4714 0.4191 1.0658 0.079 Uiso 1 1 calc R . .
C51 C 0.7809(6) 0.2797(5) 1.1612(2) 0.103(2) Uani 1 1 d . . .
H51A H 0.7946 0.2457 1.1338 0.124 Uiso 1 1 calc R . .
H51B H 0.7013 0.2488 1.1653 0.124 Uiso 1 1 calc R . .
C52 C 0.8709(5) 0.2460(5) 1.19477(19) 0.0803(15) Uani 1 1 d . . .
C53 C 0.9737(6) 0.2051(6) 1.18518(19) 0.0990(19) Uani 1 1 d . . .
H53 H 0.9880 0.1980 1.1574 0.119 Uiso 1 1 calc R . .
C54 C 1.0574(5) 0.1742(6) 1.2170(2) 0.101(2) Uani 1 1 d . . .
H54 H 1.1272 0.1469 1.2103 0.121 Uiso 1 1 calc R . .
C55 C 1.0371(5) 0.1840(5) 1.25844(17) 0.0814(16) Uani 1 1 d . . .
C56 C 0.9365(6) 0.2276(5) 1.26794(18) 0.0850(16) Uani 1 1 d . . .
H56 H 0.9233 0.2374 1.2958 0.102 Uiso 1 1 calc R . .
C57 C 0.8543(6) 0.2573(5) 1.2365(2) 0.0896(17) Uani 1 1 d . . .
H57 H 0.7854 0.2859 1.2435 0.108 Uiso 1 1 calc R . .
C58 C 1.1238(7) 0.1459(6) 1.2942(2) 0.0908(18) Uani 1 1 d . . .
C59 C 1.4427(6) -0.0649(6) 1.29843(18) 0.0854(16) Uani 1 1 d . . .
C60 C 1.5476(6) -0.0821(5) 1.27527(17) 0.0766(15) Uani 1 1 d . . .
C61 C 1.6536(5) -0.0167(5) 1.28662(18) 0.0837(16) Uani 1 1 d . . .
H61 H 1.6637 0.0428 1.3089 0.100 Uiso 1 1 calc R . .
C62 C 1.7485(6) -0.0369(6) 1.2653(2) 0.105(2) Uani 1 1 d . . .
H62 H 1.8232 0.0060 1.2742 0.126 Uiso 1 1 calc R . .
C63 C 1.7319(8) -0.1199(6) 1.2313(2) 0.110(2) Uani 1 1 d . . .
C64 C 1.6264(8) -0.1834(6) 1.2199(2) 0.127(3) Uani 1 1 d . . .
H64 H 1.6158 -0.2412 1.1970 0.153 Uiso 1 1 calc R . .
C65 C 1.5329(7) -0.1659(6) 1.2410(2) 0.125(3) Uani 1 1 d . . .
H65 H 1.4592 -0.2108 1.2322 0.150 Uiso 1 1 calc R . .
C66 C 1.8675(12) -0.0851(8) 1.1876(5) 0.289(10) Uani 1 1 d . . .
H66A H 1.9077 -0.0189 1.2072 0.347 Uiso 1 1 calc R . .
H66B H 1.8008 -0.0555 1.1714 0.347 Uiso 1 1 calc R . .
C67 C 1.9459(11) -0.1051(6) 1.1593(4) 0.158(5) Uani 1 1 d . . .
C68 C 2.0557(9) -0.1438(7) 1.1671(2) 0.155(4) Uani 1 1 d . . .
H68 H 2.0854 -0.1597 1.1941 0.186 Uiso 1 1 calc R . .
C69 C 2.1228(7) -0.1595(5) 1.1344(2) 0.107(2) Uani 1 1 d . . .
H69 H 2.1975 -0.1855 1.1396 0.128 Uiso 1 1 calc R . .
C70 C 2.0804(4) -0.1374(4) 1.09554(17) 0.0635(12) Uani 1 1 d . . .
C71 C 1.9711(5) -0.0960(6) 1.0892(2) 0.107(2) Uani 1 1 d . . .
H71 H 1.9409 -0.0785 1.0625 0.128 Uiso 1 1 calc R . .
C72 C 1.9066(7) -0.0803(8) 1.1209(4) 0.147(4) Uani 1 1 d . . .
H72 H 1.8332 -0.0516 1.1157 0.177 Uiso 1 1 calc R . .
C73 C 2.1467(4) -0.1630(4) 1.05869(14) 0.0505(10) Uani 1 1 d . . .
C74 C 1.2987(5) 0.2669(5) 1.40682(16) 0.0774(15) Uani 1 1 d . . .
H74 H 1.2171 0.2522 1.4075 0.093 Uiso 1 1 calc R . .
C75 C 1.3705(5) 0.3580(5) 1.42839(16) 0.0769(15) Uani 1 1 d . . .
H75 H 1.3492 0.4174 1.4465 0.092 Uiso 1 1 calc R . .
C76 C 1.4726(4) 0.2490(4) 1.39133(13) 0.0581(11) Uani 1 1 d . . .
H76 H 1.5361 0.2215 1.3797 0.070 Uiso 1 1 calc R . .
C77 C 1.5916(5) 0.4273(4) 1.43429(15) 0.0739(14) Uani 1 1 d . . .
H77A H 1.5710 0.5071 1.4377 0.089 Uiso 1 1 calc R . .
H77B H 1.6443 0.4238 1.4131 0.089 Uiso 1 1 calc R . .
C78 C 1.6584(4) 0.4016(4) 1.47538(13) 0.0565(11) Uani 1 1 d . . .
C79 C 1.7776(4) 0.4388(4) 1.48566(16) 0.0698(13) Uani 1 1 d . . .
H79 H 1.8175 0.4772 1.4666 0.084 Uiso 1 1 calc R . .
C80 C 1.8405(4) 0.4202(5) 1.52438(16) 0.0716(13) Uani 1 1 d . . .
H80 H 1.9219 0.4460 1.5307 0.086 Uiso 1 1 calc R . .
C81 C 1.7847(4) 0.3648(4) 1.55319(14) 0.0614(12) Uani 1 1 d . . .
C82 C 1.6636(5) 0.3275(5) 1.54290(16) 0.0798(15) Uani 1 1 d . . .
H82 H 1.6235 0.2891 1.5619 0.096 Uiso 1 1 calc R . .
C83 C 1.6019(5) 0.3469(5) 1.50463(16) 0.0780(15) Uani 1 1 d . . .
H83 H 1.5202 0.3225 1.4985 0.094 Uiso 1 1 calc R . .
C84 C 1.8505(5) 0.3526(4) 1.59639(16) 0.0738(14) Uani 1 1 d . . .
H84A H 1.9334 0.3852 1.5981 0.089 Uiso 1 1 calc R . .
H84B H 1.8160 0.3981 1.6175 0.089 Uiso 1 1 calc R . .
C85 C 1.9209(5) 0.1489(6) 1.59550(19) 0.0901(17) Uani 1 1 d . . .
H85 H 1.9844 0.1619 1.5806 0.108 Uiso 1 1 calc R . .
C86 C 1.8860(5) 0.0498(5) 1.61045(19) 0.0861(17) Uani 1 1 d . . .
H86 H 1.9212 -0.0194 1.6075 0.103 Uiso 1 1 calc R . .
C87 C 1.7693(4) 0.1742(5) 1.62764(14) 0.0610(12) Uani 1 1 d . . .
H87 H 1.7091 0.2092 1.6389 0.073 Uiso 1 1 calc R . .
C88 C -0.0289(5) 0.9510(4) 0.50397(15) 0.1007(16) Uani 0.50 1 d P . .
N1 N 0.0712(4) 0.4044(4) 0.69460(12) 0.0649(10) Uani 1 1 d . . .
N2 N -0.0945(4) 0.3734(5) 0.72182(12) 0.0723(11) Uani 1 1 d . . .
N3 N -0.0148(3) 0.5337(3) 0.94164(10) 0.0545(9) Uani 1 1 d . . .
N4 N 0.1600(3) 0.6078(3) 0.97749(10) 0.0518(9) Uani 1 1 d . . .
N5 N 0.3587(3) 0.8338(3) 0.97846(11) 0.0542(9) Uani 1 1 d . . .
N6 N 0.4810(3) 0.9363(3) 0.94551(11) 0.0564(9) Uani 1 1 d . . .
N7 N 0.5013(4) 0.6397(4) 0.75430(13) 0.0806(13) Uani 1 1 d . . .
N8 N 0.3357(4) 0.5477(4) 0.71697(12) 0.0683(11) Uani 1 1 d . . .
N9 N 1.3624(3) 0.1978(3) 1.38346(12) 0.0620(10) Uani 1 1 d . . .
N10 N 1.4815(4) 0.3468(3) 1.41857(11) 0.0649(10) Uani 1 1 d . . .
N11 N 1.8458(4) 0.2288(4) 1.60606(12) 0.0689(11) Uani 1 1 d . . .
N12 N 1.7894(3) 0.0649(4) 1.63108(12) 0.0643(10) Uani 1 1 d . . .
O1 O 0.2897(4) 0.3664(4) 0.64161(14) 0.1022(13) Uani 1 1 d . . .
O2 O 0.1563(4) 0.3576(4) 0.58615(14) 0.1057(13) Uani 1 1 d . . .
O1W O 1.8989(5) -0.1252(4) 0.97417(17) 0.1394(18) Uani 1 1 d . . .
O3 O 0.2870(4) 0.7099(5) 0.64415(15) 0.1264(17) Uani 1 1 d . . .
O2W O 0.5508(5) 0.3893(6) 0.6682(3) 0.232(4) Uani 1 1 d . . .
O4 O 0.1179(4) 0.5977(3) 0.63829(12) 0.0864(11) Uani 1 1 d . . .
O3W O 1.7118(7) -0.2591(7) 0.9972(3) 0.227(3) Uani 1 1 d . . .
O5 O -0.0289(5) 0.9510(4) 0.50397(15) 0.1007(16) Uani 0.50 1 d P . .
O4W O 0.7313(10) 0.5833(10) 0.6772(4) 0.149(4) Uiso 0.50 1 d P . .
O6 O 0.3927(3) 0.5990(3) 1.03727(10) 0.0659(8) Uani 1 1 d . . .
O7 O 0.5207(4) 0.7573(3) 1.05940(13) 0.0982(13) Uani 1 1 d . . .
O8 O 1.1010(5) 0.1620(5) 1.33016(18) 0.152(2) Uani 1 1 d . . .
O9 O 1.2031(4) 0.0976(6) 1.28517(17) 0.135(2) Uani 1 1 d . . .
O10 O 0.7886(3) 0.3976(3) 1.16214(12) 0.0941(12) Uani 1 1 d . . .
O11 O 1.4462(3) 0.0302(3) 1.32038(11) 0.0753(9) Uani 1 1 d . . .
O12 O 1.3616(5) -0.1433(5) 1.2948(2) 0.192(3) Uani 1 1 d . . .
O13 O 2.2285(3) -0.2262(3) 1.06470(9) 0.0604(8) Uani 1 1 d . . .
O14 O 2.1159(3) -0.1235(3) 1.02514(11) 0.0791(10) Uani 1 1 d . . .
O15 O 1.8278(7) -0.1432(6) 1.2066(2) 0.198(3) Uani 1 1 d . . .
O16 O 0.4993(5) 0.0005(5) 0.52027(16) 0.119(2) Uani 0.50 1 d P . .
Zn1 Zn 0.29466(4) 0.71546(4) 1.014007(15) 0.05037(15) Uani 1 1 d . . .
Zn2 Zn 1.29385(4) 0.05812(5) 1.339211(16) 0.05839(17) Uani 1 1 d . . .
Zn3 Zn 0.20404(5) 0.48761(5) 0.668714(16) 0.05950(17) Uani 1 1 d . . .

loop_
_atom_site_aniso_label
_atom_site_aniso_U_11
_atom_site_aniso_U_22
_atom_site_aniso_U_33
_atom_site_aniso_U_23
_atom_site_aniso_U_13
_atom_site_aniso_U_12
C1 0.077(4) 0.081(4) 0.056(3) 0.016(3) 0.015(3) 0.015(3)
C2 0.070(4) 0.098(4) 0.092(4) 0.020(4) -0.015(3) -0.008(3)
C3 0.068(3) 0.064(3) 0.095(4) 0.017(3) 0.007(3) -0.004(3)
C4 0.057(3) 0.064(3) 0.057(3) 0.014(2) 0.014(2) 0.011(2)
C5 0.068(3) 0.090(4) 0.087(4) 0.022(3) -0.006(3) -0.009(3)
C6 0.088(4) 0.074(4) 0.095(4) 0.030(3) 0.018(3) -0.012(3)
C7 0.062(3) 0.089(4) 0.070(3) 0.013(3) 0.018(3) 0.011(3)
C8 0.050(3) 0.120(5) 0.064(4) 0.027(3) -0.008(3) -0.026(3)
C9 0.053(3) 0.056(3) 0.071(3) -0.005(2) 0.017(2) 0.000(2)
C10 0.070(3) 0.083(4) 0.053(3) -0.006(3) 0.008(2) -0.006(3)
C11 0.065(3) 0.069(3) 0.087(4) 0.010(3) 0.007(3) 0.013(3)
C12 0.083(4) 0.057(3) 0.076(4) -0.008(3) 0.027(3) -0.001(3)
C13 0.097(4) 0.066(3) 0.063(3) -0.008(3) 0.021(3) -0.010(3)
C14 0.076(3) 0.064(3) 0.080(4) 0.007(3) 0.010(3) -0.001(3)
C15 0.141(4) 0.101(3) 0.118(5) -0.029(4) 0.069(4) 0.007(3)
C16 0.073(3) 0.090(4) 0.052(3) -0.004(3) 0.015(3) 0.013(3)
C17 0.113(5) 0.078(4) 0.082(4) 0.019(3) -0.020(4) -0.001(3)
C18 0.111(5) 0.108(5) 0.079(4) 0.021(4) -0.024(4) 0.003(4)
C19 0.076(4) 0.137(5) 0.059(3) -0.025(3) 0.014(3) -0.006(4)
C20 0.064(3) 0.091(4) 0.058(3) -0.005(3) 0.016(2) 0.001(3)
C21 0.080(4) 0.096(4) 0.064(3) -0.010(3) 0.002(3) 0.027(3)
C22 0.076(3) 0.093(4) 0.052(3) 0.000(3) -0.004(2) 0.008(3)
C23 0.059(3) 0.055(3) 0.052(3) 0.004(2) 0.010(2) -0.012(2)
C24 0.096(4) 0.081(4) 0.067(4) 0.006(3) 0.008(3) 0.021(3)
C25 0.096(4) 0.117(5) 0.045(3) 0.014(3) -0.009(3) 0.016(4)
C26 0.071(3) 0.062(3) 0.058(3) -0.005(2) 0.015(2) -0.020(2)
C27 0.057(3) 0.057(3) 0.050(3) 0.000(2) 0.008(2) 0.002(2)
C28 0.053(3) 0.081(3) 0.069(3) 0.023(3) 0.009(2) 0.007(3)
C29 0.084(4) 0.076(3) 0.077(4) 0.028(3) 0.016(3) 0.005(3)
C30 0.067(3) 0.056(3) 0.062(3) 0.002(2) 0.009(2) 0.013(2)
C31 0.082(4) 0.052(3) 0.071(3) -0.002(2) 0.003(3) -0.008(3)
C32 0.058(3) 0.054(3) 0.058(3) 0.001(2) 0.007(2) 0.001(2)
C33 0.057(3) 0.100(4) 0.057(3) 0.004(3) 0.007(2) -0.009(3)
C34 0.052(3) 0.075(3) 0.047(3) 0.007(2) 0.002(2) -0.006(2)
C35 0.059(3) 0.106(4) 0.065(3) -0.003(3) 0.010(2) -0.019(3)
C36 0.057(3) 0.133(5) 0.070(4) -0.018(3) 0.003(3) -0.025(3)
C37 0.057(3) 0.093(4) 0.054(3) 0.008(3) 0.000(2) -0.009(3)
C38 0.074(4) 0.160(6) 0.051(3) 0.008(3) 0.011(3) -0.042(4)
C39 0.068(3) 0.153(6) 0.051(3) 0.004(3) 0.007(3) -0.038(4)
C40 0.061(3) 0.143(5) 0.053(3) 0.001(3) 0.000(2) -0.005(3)
C41 0.120(5) 0.088(5) 0.069(4) 0.018(3) 0.019(4) -0.010(4)
C42 0.103(5) 0.074(4) 0.069(4) 0.011(3) 0.012(3) 0.010(3)
C43 0.081(4) 0.064(3) 0.058(3) 0.000(2) 0.003(3) 0.002(3)
C44 0.057(3) 0.067(3) 0.059(3) 0.006(2) 0.008(2) 0.010(3)
C45 0.051(3) 0.059(3) 0.050(3) 0.004(2) 0.009(2) 0.005(2)
C46 0.067(3) 0.055(3) 0.066(3) 0.010(2) 0.002(2) 0.000(2)
C47 0.067(3) 0.065(3) 0.071(3) 0.002(3) -0.008(3) 0.000(3)
C48 0.060(3) 0.073(3) 0.058(3) 0.007(2) -0.007(2) 0.016(3)
C49 0.076(3) 0.057(3) 0.081(4) 0.007(3) -0.004(3) 0.007(3)
C50 0.058(3) 0.060(3) 0.075(3) 0.000(2) -0.004(2) 0.002(2)
C51 0.134(6) 0.070(4) 0.104(5) 0.017(3) -0.009(4) 0.036(4)
C52 0.079(4) 0.082(4) 0.079(4) 0.012(3) -0.003(3) 0.019(3)
C53 0.105(5) 0.130(5) 0.066(4) 0.021(3) 0.009(3) 0.033(4)
C54 0.059(3) 0.151(6) 0.099(5) 0.035(4) 0.010(3) 0.025(4)
C55 0.083(4) 0.094(4) 0.061(3) 0.023(3) -0.009(3) -0.004(3)
C56 0.112(5) 0.078(4) 0.061(3) 0.001(3) 0.004(3) 0.011(4)
C57 0.105(5) 0.080(4) 0.089(5) 0.005(3) 0.018(4) 0.031(3)
C58 0.091(5) 0.108(5) 0.070(4) 0.018(4) 0.011(4) -0.008(4)
C59 0.091(4) 0.089(4) 0.078(4) -0.006(3) 0.038(3) 0.000(3)
C60 0.105(4) 0.061(3) 0.072(4) 0.003(3) 0.044(3) 0.011(3)
C61 0.092(4) 0.082(4) 0.085(4) 0.003(3) 0.039(3) 0.017(3)
C62 0.095(5) 0.092(4) 0.139(6) 0.010(4) 0.058(4) 0.014(4)
C63 0.161(7) 0.072(4) 0.128(6) 0.026(4) 0.103(5) 0.037(4)
C64 0.172(8) 0.093(5) 0.128(6) -0.013(4) 0.094(6) -0.007(5)
C65 0.154(7) 0.102(5) 0.122(6) -0.024(4) 0.082(5) -0.016(5)
C66 0.380(17) 0.125(7) 0.51(2) 0.152(11) 0.419(18) 0.129(9)
C67 0.219(11) 0.070(4) 0.237(12) 0.034(6) 0.182(10) 0.049(5)
C68 0.265(10) 0.136(6) 0.121(6) 0.065(5) 0.130(7) 0.111(7)
C69 0.154(6) 0.101(5) 0.093(5) 0.033(4) 0.068(4) 0.062(4)
C70 0.068(3) 0.050(3) 0.078(4) 0.000(2) 0.032(3) 0.009(2)
C71 0.073(4) 0.129(5) 0.125(6) -0.007(4) 0.034(4) 0.034(4)
C72 0.102(6) 0.154(8) 0.207(10) 0.001(7) 0.094(7) 0.034(5)
C73 0.049(3) 0.044(2) 0.056(3) 0.000(2) 0.009(2) 0.001(2)
C74 0.063(3) 0.102(4) 0.067(3) -0.009(3) 0.018(3) 0.014(3)
C75 0.077(4) 0.081(4) 0.066(3) -0.021(3) 0.010(3) 0.005(3)
C76 0.062(3) 0.064(3) 0.046(3) 0.005(2) 0.005(2) 0.000(2)
C77 0.089(4) 0.071(3) 0.055(3) 0.006(2) 0.005(3) -0.018(3)
C78 0.066(3) 0.051(3) 0.047(3) -0.004(2) 0.013(2) -0.013(2)
C79 0.070(3) 0.074(3) 0.067(3) 0.008(3) 0.027(3) -0.008(3)
C80 0.057(3) 0.085(4) 0.069(3) 0.005(3) 0.010(3) -0.003(3)
C81 0.063(3) 0.060(3) 0.056(3) 0.002(2) 0.002(2) -0.003(2)
C82 0.081(4) 0.095(4) 0.057(3) 0.020(3) 0.005(3) -0.022(3)
C83 0.064(3) 0.095(4) 0.063(3) 0.014(3) -0.004(3) -0.028(3)
C84 0.077(3) 0.069(3) 0.068(3) 0.009(3) -0.004(3) -0.007(3)
C85 0.078(4) 0.103(5) 0.099(4) 0.011(4) 0.048(3) 0.010(4)
C86 0.092(4) 0.075(4) 0.105(4) 0.017(3) 0.055(4) 0.015(3)
C87 0.058(3) 0.072(3) 0.052(3) -0.001(2) 0.008(2) 0.007(3)
C88 0.130(5) 0.095(4) 0.086(3) 0.033(3) 0.027(3) 0.019(3)
N1 0.077(3) 0.066(3) 0.051(2) 0.0055(19) 0.009(2) 0.009(2)
N2 0.074(3) 0.090(3) 0.046(2) 0.000(2) 0.004(2) -0.007(3)
N3 0.051(2) 0.066(2) 0.043(2) 0.0034(18) 0.0027(16) -0.002(2)
N4 0.055(2) 0.053(2) 0.047(2) 0.0043(16) 0.0089(17) 0.0035(18)
N5 0.056(2) 0.058(2) 0.048(2) 0.0021(17) 0.0104(17) 0.0044(19)
N6 0.062(2) 0.055(2) 0.050(2) -0.0019(18) 0.0144(18) -0.0060(19)
N7 0.073(3) 0.110(4) 0.050(3) -0.017(2) 0.002(2) 0.001(3)
N8 0.075(3) 0.066(3) 0.060(3) -0.003(2) 0.001(2) 0.015(2)
N9 0.053(2) 0.072(3) 0.058(2) -0.0017(19) 0.0079(18) 0.003(2)
N10 0.076(3) 0.064(2) 0.049(2) 0.0013(19) 0.0027(19) -0.008(2)
N11 0.067(3) 0.076(3) 0.063(3) 0.011(2) 0.014(2) -0.002(2)
N12 0.055(2) 0.074(3) 0.063(3) 0.001(2) 0.0148(19) 0.005(2)
O1 0.084(3) 0.129(3) 0.087(3) -0.022(3) 0.011(2) 0.014(2)
O2 0.090(3) 0.121(3) 0.109(3) 0.012(3) 0.018(3) 0.026(3)
O1W 0.138(4) 0.134(4) 0.141(4) 0.022(3) -0.016(3) 0.033(3)
O3 0.076(3) 0.193(5) 0.119(4) 0.087(3) 0.005(3) 0.009(3)
O2W 0.121(4) 0.192(6) 0.328(10) -0.093(6) -0.070(5) 0.016(4)
O4 0.100(3) 0.067(2) 0.095(3) 0.015(2) 0.019(2) 0.011(2)
O3W 0.191(6) 0.216(7) 0.287(10) 0.057(7) 0.024(6) 0.073(6)
O5 0.130(5) 0.095(4) 0.086(3) 0.033(3) 0.027(3) 0.019(3)
O6 0.059(2) 0.074(2) 0.063(2) 0.0025(16) 0.0023(16) 0.0138(17)
O7 0.101(3) 0.067(2) 0.118(3) 0.031(2) -0.020(2) 0.002(2)
O8 0.178(5) 0.178(5) 0.089(4) 0.019(4) -0.020(4) 0.030(4)
O9 0.093(3) 0.209(6) 0.119(4) 0.068(4) 0.017(3) 0.043(4)
O10 0.088(3) 0.089(3) 0.094(3) 0.013(2) -0.018(2) 0.002(2)
O11 0.069(2) 0.089(2) 0.065(2) -0.0137(19) 0.0112(16) 0.0151(19)
O12 0.177(5) 0.157(5) 0.233(7) -0.095(5) 0.154(5) -0.086(4)
O13 0.0632(19) 0.0637(19) 0.0577(19) 0.0041(15) 0.0169(15) 0.0148(17)
O14 0.075(2) 0.096(3) 0.071(2) 0.015(2) 0.0110(18) 0.026(2)
O15 0.300(9) 0.128(5) 0.225(7) 0.037(4) 0.192(7) 0.080(5)
O16 0.141(4) 0.101(3) 0.118(5) -0.029(4) 0.069(4) 0.007(3)
Zn1 0.0495(3) 0.0523(3) 0.0484(3) 0.0022(2) 0.0087(2) 0.0034(2)
Zn2 0.0533(3) 0.0686(3) 0.0503(3) -0.0001(2) 0.0065(2) 0.0015(3)
Zn3 0.0651(4) 0.0607(3) 0.0525(3) 0.0021(2) 0.0080(2) 0.0115(3)

loop_
_atom_type_symbol
_atom_type_description
_atom_type_scat_dispersion_real
_atom_type_scat_dispersion_imag
_atom_type_scat_source
C C 0.0033 0.0016 'International Tables Vol C Tables 4.2.6.8 and 6.1.1.4'
H H 0.0000 0.0000 'International Tables Vol C Tables 4.2.6.8 and 6.1.1.4'
N N 0.0061 0.0033 'International Tables Vol C Tables 4.2.6.8 and 6.1.1.4'
O O 0.0106 0.0060 'International Tables Vol C Tables 4.2.6.8 and 6.1.1.4'
Zn Zn 0.2839 1.4301 'International Tables Vol C Tables 4.2.6.8 and 6.1.1.4'

loop_
_geom_angle_atom_site_label_1
_geom_angle_atom_site_label_2
_geom_angle_atom_site_label_3
_geom_angle
_geom_angle_site_symmetry_1
_geom_angle_site_symmetry_3
_geom_angle_publ_flag
C2 C1 C6 118.5(5) . . ?
C2 C1 C88 118.1(5) . . ?
C6 C1 C88 123.3(5) . . ?
C3 C2 C1 121.4(5) . . ?
C3 C2 H2 119.3 . . ?
C1 C2 H2 119.3 . . ?
C2 C3 C4 121.6(5) . . ?
C2 C3 H3 119.2 . . ?
C4 C3 H3 119.2 . . ?
C3 C4 C5 117.1(5) . . ?
C3 C4 C7 122.6(5) . . ?
C5 C4 C7 120.2(5) . . ?
C4 C5 C6 121.2(5) . . ?
C4 C5 H5 119.4 . . ?
C6 C5 H5 119.4 . . ?
C1 C6 C5 120.2(5) . . ?
C1 C6 H6 119.9 . . ?
C5 C6 H6 119.9 . . ?
O3 C7 O4 123.8(5) . . ?
O3 C7 C4 119.4(5) . . ?
O4 C7 C4 116.8(5) . . ?
O1 C8 O2 130.3(7) . . ?
O1 C8 C9 112.8(5) . . ?
O2 C8 C9 116.9(5) . . ?
C14 C9 C10 118.3(5) . . ?
C14 C9 C8 117.6(5) . . ?
C10 C9 C8 124.1(5) . . ?
C11 C10 C9 120.7(5) . . ?
C11 C10 H10 119.6 . . ?
C9 C10 H10 119.6 . . ?
C12 C11 C10 120.1(5) . . ?
C12 C11 H11 119.9 . . ?
C10 C11 H11 119.9 . . ?
C13 C12 C11 119.4(5) . . ?
C13 C12 C15 121.1(5) . . ?
C11 C12 C15 119.5(6) . . ?
C12 C13 C14 120.7(5) . . ?
C12 C13 H13 119.6 . . ?
C14 C13 H13 119.6 . . ?
C13 C14 C9 120.7(5) . . ?
C13 C14 H14 119.6 . . ?
C9 C14 H14 119.6 . . ?
O16 C15 C15 0.000(8) 2_656 2_656 ?
O16 C15 C12 120.9(8) 2_656 . ?
C15 C15 C12 120.9(8) 2_656 . ?
N8 C16 N7 111.5(5) . . ?
N8 C16 H16 124.2 . . ?
N7 C16 H16 124.2 . . ?
C18 C17 N8 108.6(6) . . ?
C18 C17 H17 125.7 . . ?
N8 C17 H17 125.7 . . ?
C17 C18 N7 107.8(5) . . ?
C17 C18 H18 126.1 . . ?
N7 C18 H18 126.1 . . ?
N7 C19 C20 111.1(4) . . ?
N7 C19 H19A 109.4 . . ?
C20 C19 H19A 109.4 . . ?
N7 C19 H19B 109.4 . . ?
C20 C19 H19B 109.4 . . ?
H19A C19 H19B 108.0 . . ?
C21 C20 C25 119.2(5) . . ?
C21 C20 C19 122.0(5) . . ?
C25 C20 C19 118.8(5) . . ?
C20 C21 C22 119.4(5) . . ?
C20 C21 H21 120.3 . . ?
C22 C21 H21 120.3 . . ?
C23 C22 C21 122.1(5) . . ?
C23 C22 H22 119.0 . . ?
C21 C22 H22 119.0 . . ?
C24 C23 C22 118.3(4) . . ?
C24 C23 C26 121.3(5) . . ?
C22 C23 C26 120.4(4) . . ?
C23 C24 C25 120.2(5) . . ?
C23 C24 H24 119.9 . . ?
C25 C24 H24 119.9 . . ?
C20 C25 C24 120.8(5) . . ?
C20 C25 H25 119.6 . . ?
C24 C25 H25 119.6 . . ?
N6 C26 C23 112.2(3) . . ?
N6 C26 H26A 109.2 . . ?
C23 C26 H26A 109.2 . . ?
N6 C26 H26B 109.2 . . ?
C23 C26 H26B 109.2 . . ?
H26A C26 H26B 107.9 . . ?
N5 C27 N6 112.0(4) . . ?
N5 C27 H27 124.0 . . ?
N6 C27 H27 124.0 . . ?
C29 C28 N5 108.8(4) . . ?
C29 C28 H28 125.6 . . ?
N5 C28 H28 125.6 . . ?
C28 C29 N6 106.9(5) . . ?
C28 C29 H29 126.6 . . ?
N6 C29 H29 126.6 . . ?
C31 C30 N4 108.8(4) . . ?
C31 C30 H30 125.6 . . ?
N4 C30 H30 125.6 . . ?
C30 C31 N3 107.9(4) . . ?
C30 C31 H31 126.0 . . ?
N3 C31 H31 126.0 . . ?
N4 C32 N3 111.7(4) . . ?
N4 C32 H32 124.1 . . ?
N3 C32 H32 124.1 . . ?
N3 C33 C34 113.4(4) . . ?
N3 C33 H33A 108.9 . . ?
C34 C33 H33A 108.9 . . ?
N3 C33 H33B 108.9 . . ?
C34 C33 H33B 108.9 . . ?
H33A C33 H33B 107.7 . . ?
C35 C34 C39 117.6(5) . . ?
C35 C34 C33 120.3(4) . . ?
C39 C34 C33 122.1(4) . . ?
C34 C35 C36 120.5(5) . . ?
C34 C35 H35 119.7 . . ?
C36 C35 H35 119.7 . . ?
C37 C36 C35 122.0(5) . . ?
C37 C36 H36 119.0 . . ?
C35 C36 H36 119.0 . . ?
C38 C37 C36 117.3(5) . . ?
C38 C37 C40 123.9(5) . . ?
C36 C37 C40 118.7(4) . . ?
C37 C38 C39 121.5(5) . . ?
C37 C38 H38 119.3 . . ?
C39 C38 H38 119.3 . . ?
C34 C39 C38 121.1(5) . . ?
C34 C39 H39 119.5 . . ?
C38 C39 H39 119.5 . . ?
N2 C40 C37 112.8(4) . . ?
N2 C40 H40A 109.0 . . ?
C37 C40 H40A 109.0 . . ?
N2 C40 H40B 109.0 . . ?
C37 C40 H40B 109.0 . . ?
H40A C40 H40B 107.8 . . ?
C42 C41 N2 106.0(5) . . ?
C42 C41 H41 127.0 . . ?
N2 C41 H41 127.0 . . ?
C41 C42 N1 110.3(6) . . ?
C41 C42 H42 124.8 . . ?
N1 C42 H42 124.8 . . ?
N1 C43 N2 112.7(5) . . ?
N1 C43 H43 123.7 . . ?
N2 C43 H43 123.7 . . ?
O7 C44 O6 122.8(5) . . ?
O7 C44 C45 119.9(4) . . ?
O6 C44 C45 117.3(4) . . ?
C50 C45 C46 117.7(4) . . ?
C50 C45 C44 122.9(4) . . ?
C46 C45 C44 119.4(4) . . ?
C47 C46 C45 121.8(4) . . ?
C47 C46 H46 119.1 . . ?
C45 C46 H46 119.1 . . ?
C48 C47 C46 119.7(5) . . ?
C48 C47 H47 120.2 . . ?
C46 C47 H47 120.2 . . ?
C47 C48 C49 120.5(4) . . ?
C47 C48 O10 114.1(4) . . ?
C49 C48 O10 125.4(5) . . ?
C48 C49 C50 119.5(5) . . ?
C48 C49 H49 120.3 . . ?
C50 C49 H49 120.3 . . ?
C45 C50 C49 120.8(4) . . ?
C45 C50 H50 119.6 . . ?
C49 C50 H50 119.6 . . ?
O10 C51 C52 110.3(5) . . ?
O10 C51 H51A 109.6 . . ?
C52 C51 H51A 109.6 . . ?
O10 C51 H51B 109.6 . . ?
C52 C51 H51B 109.6 . . ?
H51A C51 H51B 108.1 . . ?
C53 C52 C57 118.0(5) . . ?
C53 C52 C51 120.9(6) . . ?
C57 C52 C51 121.1(6) . . ?
C52 C53 C54 120.2(6) . . ?
C52 C53 H53 119.9 . . ?
C54 C53 H53 119.9 . . ?
C55 C54 C53 120.5(6) . . ?
C55 C54 H54 119.8 . . ?
C53 C54 H54 119.8 . . ?
C56 C55 C54 119.1(5) . . ?
C56 C55 C58 118.7(6) . . ?
C54 C55 C58 122.3(6) . . ?
C55 C56 C57 120.2(5) . . ?
C55 C56 H56 119.9 . . ?
C57 C56 H56 119.9 . . ?
C56 C57 C52 122.0(6) . . ?
C56 C57 H57 119.0 . . ?
C52 C57 H57 119.0 . . ?
O9 C58 O8 124.0(7) . . ?
O9 C58 C55 118.0(6) . . ?
O8 C58 C55 117.8(7) . . ?
O12 C59 O11 123.7(5) . . ?
O12 C59 C60 119.1(5) . . ?
O11 C59 C60 117.2(5) . . ?
C61 C60 C65 118.9(5) . . ?
C61 C60 C59 122.1(5) . . ?
C65 C60 C59 119.0(6) . . ?
C60 C61 C62 120.4(6) . . ?
C60 C61 H61 119.8 . . ?
C62 C61 H61 119.8 . . ?
C63 C62 C61 119.7(7) . . ?
C63 C62 H62 120.1 . . ?
C61 C62 H62 120.1 . . ?
C64 C63 C62 119.5(6) . . ?
C64 C63 O15 118.1(7) . . ?
C62 C63 O15 122.4(8) . . ?
C63 C64 C65 121.4(7) . . ?
C63 C64 H64 119.3 . . ?
C65 C64 H64 119.3 . . ?
C64 C65 C60 120.0(7) . . ?
C64 C65 H65 120.0 . . ?
C60 C65 H65 120.0 . . ?
O15 C66 C67 129.9(8) . . ?
O15 C66 H66A 104.8 . . ?
C67 C66 H66A 104.8 . . ?
O15 C66 H66B 104.8 . . ?
C67 C66 H66B 104.8 . . ?
H66A C66 H66B 105.8 . . ?
C72 C67 C68 119.1(7) . . ?
C72 C67 C66 113.2(12) . . ?
C68 C67 C66 127.6(13) . . ?
C67 C68 C69 119.8(8) . . ?
C67 C68 H68 120.1 . . ?
C69 C68 H68 120.1 . . ?
C70 C69 C68 120.4(7) . . ?
C70 C69 H69 119.8 . . ?
C68 C69 H69 119.8 . . ?
C69 C70 C71 118.1(5) . . ?
C69 C70 C73 121.5(5) . . ?
C71 C70 C73 120.3(5) . . ?
C72 C71 C70 121.4(8) . . ?
C72 C71 H71 119.3 . . ?
C70 C71 H71 119.3 . . ?
C67 C72 C71 121.2(9) . . ?
C67 C72 H72 119.4 . . ?
C71 C72 H72 119.4 . . ?
O14 C73 O13 124.5(4) . . ?
O14 C73 C70 119.4(4) . . ?
O13 C73 C70 116.1(4) . . ?
C75 C74 N9 110.2(5) . . ?
C75 C74 H74 124.9 . . ?
N9 C74 H74 124.9 . . ?
C74 C75 N10 106.2(5) . . ?
C74 C75 H75 126.9 . . ?
N10 C75 H75 126.9 . . ?
N9 C76 N10 110.7(4) . . ?
N9 C76 H76 124.6 . . ?
N10 C76 H76 124.6 . . ?
N10 C77 C78 114.8(4) . . ?
N10 C77 H77A 108.6 . . ?
C78 C77 H77A 108.6 . . ?
N10 C77 H77B 108.6 . . ?
C78 C77 H77B 108.6 . . ?
H77A C77 H77B 107.5 . . ?
C79 C78 C83 117.9(4) . . ?
C79 C78 C77 119.9(4) . . ?
C83 C78 C77 122.0(4) . . ?
C78 C79 C80 120.9(4) . . ?
C78 C79 H79 119.5 . . ?
C80 C79 H79 119.5 . . ?
C81 C80 C79 121.1(5) . . ?
C81 C80 H80 119.5 . . ?
C79 C80 H80 119.5 . . ?
C80 C81 C82 118.0(4) . . ?
C80 C81 C84 121.2(4) . . ?
C82 C81 C84 120.6(4) . . ?
C83 C82 C81 120.5(5) . . ?
C83 C82 H82 119.8 . . ?
C81 C82 H82 119.8 . . ?
C78 C83 C82 121.5(5) . . ?
C78 C83 H83 119.2 . . ?
C82 C83 H83 119.2 . . ?
N11 C84 C81 113.0(4) . . ?
N11 C84 H84A 109.0 . . ?
C81 C84 H84A 109.0 . . ?
N11 C84 H84B 109.0 . . ?
C81 C84 H84B 109.0 . . ?
H84A C84 H84B 107.8 . . ?
C86 C85 N11 107.2(5) . . ?
C86 C85 H85 126.4 . . ?
N11 C85 H85 126.4 . . ?
C85 C86 N12 109.6(5) . . ?
C85 C86 H86 125.2 . . ?
N12 C86 H86 125.2 . . ?
N12 C87 N11 111.8(4) . . ?
N12 C87 H87 124.1 . . ?
N11 C87 H87 124.1 . . ?
O5 C88 C88 0.0(4) 2_576 2_576 ?
O5 C88 C1 118.1(6) 2_576 . ?
C88 C88 C1 118.1(6) 2_576 . ?
C43 N1 C42 104.0(5) . . ?
C43 N1 Zn3 126.3(4) . . ?
C42 N1 Zn3 129.6(4) . . ?
C43 N2 C41 107.0(5) . . ?
C43 N2 C40 127.4(5) . . ?
C41 N2 C40 125.6(5) . . ?
C32 N3 C31 105.9(4) . . ?
C32 N3 C33 126.3(4) . . ?
C31 N3 C33 127.7(4) . . ?
C32 N4 C30 105.6(4) . . ?
C32 N4 Zn1 129.4(3) . . ?
C30 N4 Zn1 124.9(3) . . ?
C27 N5 C28 105.2(4) . . ?
C27 N5 Zn1 127.3(3) . . ?
C28 N5 Zn1 127.4(3) . . ?
C27 N6 C29 107.0(4) . . ?
C27 N6 C26 127.6(4) . . ?
C29 N6 C26 125.3(4) . . ?
C16 N7 C18 106.2(5) . . ?
C16 N7 C19 125.8(5) . . ?
C18 N7 C19 127.9(5) . . ?
C16 N8 C17 105.8(4) . . ?
C16 N8 Zn3 128.8(4) . . ?
C17 N8 Zn3 125.1(4) . . ?
C76 N9 C74 105.5(4) . . ?
C76 N9 Zn2 127.3(3) . . ?
C74 N9 Zn2 126.7(3) . . ?
C76 N10 C75 107.4(4) . . ?
C76 N10 C77 125.9(4) . . ?
C75 N10 C77 126.7(4) . . ?
C87 N11 C85 106.5(4) . . ?
C87 N11 C84 126.7(5) . . ?
C85 N11 C84 126.9(5) . . ?
C87 N12 C86 105.1(4) . . ?
C87 N12 Zn2 129.7(3) . 2_858 ?
C86 N12 Zn2 125.2(4) . 2_858 ?
C8 O1 Zn3 112.7(4) . . ?
C7 O4 Zn3 114.7(4) . . ?
C44 O6 Zn1 110.2(3) . . ?
C58 O9 Zn2 106.9(5) . . ?
C51 O10 C48 121.2(4) . . ?
C59 O11 Zn2 114.1(4) . . ?
C73 O13 Zn1 116.1(3) . 1_745 ?
C66 O15 C63 126.2(7) . . ?
O6 Zn1 O13 100.57(13) . 1_365 ?
O6 Zn1 N5 121.50(15) . . ?
O13 Zn1 N5 118.25(14) 1_365 . ?
O6 Zn1 N4 100.52(14) . . ?
O13 Zn1 N4 105.85(13) 1_365 . ?
N5 Zn1 N4 107.92(14) . . ?
O11 Zn2 N12 118.99(16) . 2_858 ?
O11 Zn2 O9 100.06(19) . . ?
N12 Zn2 O9 116.47(19) 2_858 . ?
O11 Zn2 N9 96.24(15) . . ?
N12 Zn2 N9 107.42(16) 2_858 . ?
O9 Zn2 N9 116.3(2) . . ?
O4 Zn3 O1 123.89(18) . . ?
O4 Zn3 N8 120.00(17) . . ?
O1 Zn3 N8 96.82(17) . . ?
O4 Zn3 N1 100.60(17) . . ?
O1 Zn3 N1 108.35(18) . . ?
N8 Zn3 N1 106.06(17) . . ?

loop_
_geom_bond_atom_site_label_1
_geom_bond_atom_site_label_2
_geom_bond_distance
_geom_bond_site_symmetry_2
_geom_bond_publ_flag
C1 C2 1.355(7) . ?
C1 C6 1.360(7) . ?
C1 C88 1.439(7) . ?
C2 C3 1.354(7) . ?
C2 H2 0.9300 . ?
C3 C4 1.362(7) . ?
C3 H3 0.9300 . ?
C4 C5 1.376(7) . ?
C4 C7 1.505(7) . ?
C5 C6 1.376(7) . ?
C5 H5 0.9300 . ?
C6 H6 0.9300 . ?
C7 O3 1.219(6) . ?
C7 O4 1.248(6) . ?
C8 O1 1.184(6) . ?
C8 O2 1.202(6) . ?
C8 C9 1.582(8) . ?
C9 C14 1.374(7) . ?
C9 C10 1.383(7) . ?
C10 C11 1.374(7) . ?
C10 H10 0.9300 . ?
C11 C12 1.369(7) . ?
C11 H11 0.9300 . ?
C12 C13 1.364(7) . ?
C12 C15 1.417(7) . ?
C13 C14 1.370(7) . ?
C13 H13 0.9300 . ?
C14 H14 0.9300 . ?
C15 O16 1.308(10) 2_656 ?
C15 C15 1.308(10) 2_656 ?
C16 N8 1.323(6) . ?
C16 N7 1.333(6) . ?
C16 H16 0.9300 . ?
C17 C18 1.332(8) . ?
C17 N8 1.384(6) . ?
C17 H17 0.9300 . ?
C18 N7 1.380(7) . ?
C18 H18 0.9300 . ?
C19 N7 1.467(7) . ?
C19 C20 1.508(7) . ?
C19 H19A 0.9700 . ?
C19 H19B 0.9700 . ?
C20 C21 1.365(7) . ?
C20 C25 1.370(7) . ?
C21 C22 1.392(7) . ?
C21 H21 0.9300 . ?
C22 C23 1.366(7) . ?
C22 H22 0.9300 . ?
C23 C24 1.366(7) . ?
C23 C26 1.511(6) . ?
C24 C25 1.401(7) . ?
C24 H24 0.9300 . ?
C25 H25 0.9300 . ?
C26 N6 1.469(5) . ?
C26 H26A 0.9700 . ?
C26 H26B 0.9700 . ?
C27 N5 1.315(5) . ?
C27 N6 1.315(5) . ?
C27 H27 0.9300 . ?
C28 C29 1.345(6) . ?
C28 N5 1.372(6) . ?
C28 H28 0.9300 . ?
C29 N6 1.360(6) . ?
C29 H29 0.9300 . ?
C30 C31 1.345(6) . ?
C30 N4 1.358(5) . ?
C30 H30 0.9300 . ?
C31 N3 1.350(6) . ?
C31 H31 0.9300 . ?
C32 N4 1.318(5) . ?
C32 N3 1.338(5) . ?
C32 H32 0.9300 . ?
C33 N3 1.459(6) . ?
C33 C34 1.489(6) . ?
C33 H33A 0.9700 . ?
C33 H33B 0.9700 . ?
C34 C35 1.359(6) . ?
C34 C39 1.364(6) . ?
C35 C36 1.389(7) . ?
C35 H35 0.9300 . ?
C36 C37 1.355(7) . ?
C36 H36 0.9300 . ?
C37 C38 1.349(7) . ?
C37 C40 1.518(7) . ?
C38 C39 1.390(7) . ?
C38 H38 0.9300 . ?
C39 H39 0.9300 . ?
C40 N2 1.475(7) . ?
C40 H40A 0.9700 . ?
C40 H40B 0.9700 . ?
C41 C42 1.345(8) . ?
C41 N2 1.357(7) . ?
C41 H41 0.9300 . ?
C42 N1 1.382(6) . ?
C42 H42 0.9300 . ?
C43 N1 1.307(6) . ?
C43 N2 1.335(6) . ?
C43 H43 0.9300 . ?
C44 O7 1.241(5) . ?
C44 O6 1.266(5) . ?
C44 C45 1.490(6) . ?
C45 C50 1.372(6) . ?
C45 C46 1.392(6) . ?
C46 C47 1.366(6) . ?
C46 H46 0.9300 . ?
C47 C48 1.359(7) . ?
C47 H47 0.9300 . ?
C48 C49 1.374(6) . ?
C48 O10 1.392(6) . ?
C49 C50 1.393(6) . ?
C49 H49 0.9300 . ?
C50 H50 0.9300 . ?
C51 O10 1.344(6) . ?
C51 C52 1.492(7) . ?
C51 H51A 0.9700 . ?
C51 H51B 0.9700 . ?
C52 C53 1.370(8) . ?
C52 C57 1.380(8) . ?
C53 C54 1.397(8) . ?
C53 H53 0.9300 . ?
C54 C55 1.382(8) . ?
C54 H54 0.9300 . ?
C55 C56 1.358(8) . ?
C55 C58 1.536(8) . ?
C56 C57 1.373(8) . ?
C56 H56 0.9300 . ?
C57 H57 0.9300 . ?
C58 O9 1.164(8) . ?
C58 O8 1.224(7) . ?
C59 O12 1.205(6) . ?
C59 O11 1.238(6) . ?
C59 C60 1.515(7) . ?
C60 C61 1.337(7) . ?
C60 C65 1.374(8) . ?
C61 C62 1.387(7) . ?
C61 H61 0.9300 . ?
C62 C63 1.361(9) . ?
C62 H62 0.9300 . ?
C63 C64 1.324(10) . ?
C63 O15 1.469(8) . ?
C64 C65 1.363(9) . ?
C64 H64 0.9300 . ?
C65 H65 0.9300 . ?
C66 O15 1.056(7) . ?
C66 C67 1.384(9) . ?
C66 H66A 0.9700 . ?
C66 H66B 0.9700 . ?
C67 C72 1.322(13) . ?
C67 C68 1.368(13) . ?
C68 C69 1.395(8) . ?
C68 H68 0.9300 . ?
C69 C70 1.333(7) . ?
C69 H69 0.9300 . ?
C70 C71 1.375(7) . ?
C70 C73 1.516(6) . ?
C71 C72 1.348(10) . ?
C71 H71 0.9300 . ?
C72 H72 0.9300 . ?
C73 O14 1.232(5) . ?
C73 O13 1.245(5) . ?
C74 C75 1.330(7) . ?
C74 N9 1.373(6) . ?
C74 H74 0.9300 . ?
C75 N10 1.361(6) . ?
C75 H75 0.9300 . ?
C76 N9 1.309(5) . ?
C76 N10 1.344(5) . ?
C76 H76 0.9300 . ?
C77 N10 1.473(6) . ?
C77 C78 1.503(6) . ?
C77 H77A 0.9700 . ?
C77 H77B 0.9700 . ?
C78 C79 1.363(6) . ?
C78 C83 1.376(6) . ?
C79 C80 1.396(7) . ?
C79 H79 0.9300 . ?
C80 C81 1.365(6) . ?
C80 H80 0.9300 . ?
C81 C82 1.384(6) . ?
C81 C84 1.512(6) . ?
C82 C83 1.380(7) . ?
C82 H82 0.9300 . ?
C83 H83 0.9300 . ?
C84 N11 1.480(6) . ?
C84 H84A 0.9700 . ?
C84 H84B 0.9700 . ?
C85 C86 1.322(7) . ?
C85 N11 1.370(6) . ?
C85 H85 0.9300 . ?
C86 N12 1.380(6) . ?
C86 H86 0.9300 . ?
C87 N12 1.312(6) . ?
C87 N11 1.331(6) . ?
C87 H87 0.9300 . ?
C88 O5 1.308(9) 2_576 ?
C88 C88 1.308(9) 2_576 ?
N1 Zn3 2.024(4) . ?
N4 Zn1 2.021(3) . ?
N5 Zn1 2.003(4) . ?
N8 Zn3 2.017(4) . ?
N9 Zn2 2.051(4) . ?
N12 Zn2 2.009(4) 2_858 ?
O1 Zn3 1.986(4) . ?
O4 Zn3 1.936(4) . ?
O6 Zn1 1.966(3) . ?
O9 Zn2 2.012(5) . ?
O11 Zn2 1.963(3) . ?
O13 Zn1 1.982(3) 1_745 ?
Zn1 O13 1.982(3) 1_365 ?
Zn2 N12 2.009(4) 2_858 ?

loop_
_geom_torsion_atom_site_label_1
_geom_torsion_atom_site_label_2
_geom_torsion_atom_site_label_3
_geom_torsion_atom_site_label_4
_geom_torsion
_geom_torsion_site_symmetry_1
_geom_torsion_site_symmetry_2
_geom_torsion_site_symmetry_3
_geom_torsion_site_symmetry_4
_geom_torsion_publ_flag
C6 C1 C2 C3 -0.8(9) . . . . ?
C88 C1 C2 C3 -176.9(5) . . . . ?
C1 C2 C3 C4 -0.2(9) . . . . ?
C2 C3 C4 C5 0.7(8) . . . . ?
C2 C3 C4 C7 -175.8(5) . . . . ?
C3 C4 C5 C6 -0.1(8) . . . . ?
C7 C4 C5 C6 176.4(5) . . . . ?
C2 C1 C6 C5 1.3(8) . . . . ?
C88 C1 C6 C5 177.1(5) . . . . ?
C4 C5 C6 C1 -0.8(9) . . . . ?
C3 C4 C7 O3 166.5(5) . . . . ?
C5 C4 C7 O3 -9.8(8) . . . . ?
C3 C4 C7 O4 -12.9(7) . . . . ?
C5 C4 C7 O4 170.8(5) . . . . ?
O1 C8 C9 C14 -154.1(5) . . . . ?
O2 C8 C9 C14 27.8(7) . . . . ?
O1 C8 C9 C10 25.3(7) . . . . ?
O2 C8 C9 C10 -152.9(5) . . . . ?
C14 C9 C10 C11 0.1(7) . . . . ?
C8 C9 C10 C11 -179.2(4) . . . . ?
C9 C10 C11 C12 0.6(7) . . . . ?
C10 C11 C12 C13 -0.9(8) . . . . ?
C10 C11 C12 C15 177.3(5) . . . . ?
C11 C12 C13 C14 0.6(8) . . . . ?
C15 C12 C13 C14 -177.6(5) . . . . ?
C12 C13 C14 C9 0.1(7) . . . . ?
C10 C9 C14 C13 -0.4(7) . . . . ?
C8 C9 C14 C13 179.0(4) . . . . ?
C13 C12 C15 O16 4.9(10) . . . 2_656 ?
C11 C12 C15 O16 -173.3(7) . . . 2_656 ?
C13 C12 C15 C15 4.9(10) . . . 2_656 ?
C11 C12 C15 C15 -173.3(7) . . . 2_656 ?
N8 C17 C18 N7 -0.8(7) . . . . ?
N7 C19 C20 C21 100.9(6) . . . . ?
N7 C19 C20 C25 -78.1(7) . . . . ?
C25 C20 C21 C22 0.6(8) . . . . ?
C19 C20 C21 C22 -178.4(5) . . . . ?
C20 C21 C22 C23 0.7(8) . . . . ?
C21 C22 C23 C24 -2.1(7) . . . . ?
C21 C22 C23 C26 177.3(4) . . . . ?
C22 C23 C24 C25 2.1(7) . . . . ?
C26 C23 C24 C25 -177.2(5) . . . . ?
C21 C20 C25 C24 -0.5(8) . . . . ?
C19 C20 C25 C24 178.5(5) . . . . ?
C23 C24 C25 C20 -0.9(8) . . . . ?
C24 C23 C26 N6 79.8(6) . . . . ?
C22 C23 C26 N6 -99.5(5) . . . . ?
N5 C28 C29 N6 0.1(6) . . . . ?
N4 C30 C31 N3 0.6(6) . . . . ?
N3 C33 C34 C35 153.6(5) . . . . ?
N3 C33 C34 C39 -26.4(8) . . . . ?
C39 C34 C35 C36 -1.3(9) . . . . ?
C33 C34 C35 C36 178.7(6) . . . . ?
C34 C35 C36 C37 0.9(10) . . . . ?
C35 C36 C37 C38 0.3(10) . . . . ?
C35 C36 C37 C40 -178.1(6) . . . . ?
C36 C37 C38 C39 -1.0(10) . . . . ?
C40 C37 C38 C39 177.3(6) . . . . ?
C35 C34 C39 C38 0.6(9) . . . . ?
C33 C34 C39 C38 -179.4(6) . . . . ?
C37 C38 C39 C34 0.5(11) . . . . ?
C38 C37 C40 N2 27.5(9) . . . . ?
C36 C37 C40 N2 -154.3(6) . . . . ?
N2 C41 C42 N1 0.9(6) . . . . ?
O7 C44 C45 C50 -174.9(5) . . . . ?
O6 C44 C45 C50 6.0(7) . . . . ?
O7 C44 C45 C46 5.7(7) . . . . ?
O6 C44 C45 C46 -173.4(4) . . . . ?
C50 C45 C46 C47 -0.7(7) . . . . ?
C44 C45 C46 C47 178.8(4) . . . . ?
C45 C46 C47 C48 1.9(8) . . . . ?
C46 C47 C48 C49 -1.7(8) . . . . ?
C46 C47 C48 O10 177.8(5) . . . . ?
C47 C48 C49 C50 0.4(8) . . . . ?
O10 C48 C49 C50 -179.0(5) . . . . ?
C46 C45 C50 C49 -0.7(7) . . . . ?
C44 C45 C50 C49 179.9(4) . . . . ?
C48 C49 C50 C45 0.8(8) . . . . ?
O10 C51 C52 C53 -103.1(7) . . . . ?
O10 C51 C52 C57 75.5(8) . . . . ?
C57 C52 C53 C54 1.1(9) . . . . ?
C51 C52 C53 C54 179.8(6) . . . . ?
C52 C53 C54 C55 0.3(10) . . . . ?
C53 C54 C55 C56 -2.1(10) . . . . ?
C53 C54 C55 C58 177.2(6) . . . . ?
C54 C55 C56 C57 2.4(9) . . . . ?
C58 C55 C56 C57 -176.9(5) . . . . ?
C55 C56 C57 C52 -1.0(9) . . . . ?
C53 C52 C57 C56 -0.8(9) . . . . ?
C51 C52 C57 C56 -179.5(5) . . . . ?
C56 C55 C58 O9 172.3(6) . . . . ?
C54 C55 C58 O9 -7.1(10) . . . . ?
C56 C55 C58 O8 -3.5(9) . . . . ?
C54 C55 C58 O8 177.2(6) . . . . ?
O12 C59 C60 C61 -160.4(7) . . . . ?
O11 C59 C60 C61 19.3(9) . . . . ?
O12 C59 C60 C65 21.0(10) . . . . ?
O11 C59 C60 C65 -159.4(6) . . . . ?
C65 C60 C61 C62 -2.9(9) . . . . ?
C59 C60 C61 C62 178.4(6) . . . . ?
C60 C61 C62 C63 3.4(10) . . . . ?
C61 C62 C63 C64 -2.5(11) . . . . ?
C61 C62 C63 O15 178.2(6) . . . . ?
C62 C63 C64 C65 1.4(12) . . . . ?
O15 C63 C64 C65 -179.4(7) . . . . ?
C63 C64 C65 C60 -0.9(13) . . . . ?
C61 C60 C65 C64 1.7(11) . . . . ?
C59 C60 C65 C64 -179.6(7) . . . . ?
O15 C66 C67 C72 124(2) . . . . ?
O15 C66 C67 C68 -58(3) . . . . ?
C72 C67 C68 C69 -1.6(15) . . . . ?
C66 C67 C68 C69 179.7(9) . . . . ?
C67 C68 C69 C70 -0.3(12) . . . . ?
C68 C69 C70 C71 1.7(10) . . . . ?
C68 C69 C70 C73 -174.9(6) . . . . ?
C69 C70 C71 C72 -1.4(10) . . . . ?
C73 C70 C71 C72 175.3(7) . . . . ?
C68 C67 C72 C71 2.0(16) . . . . ?
C66 C67 C72 C71 -179.2(8) . . . . ?
C70 C71 C72 C67 -0.5(14) . . . . ?
C69 C70 C73 O14 -167.8(5) . . . . ?
C71 C70 C73 O14 15.6(7) . . . . ?
C69 C70 C73 O13 13.8(7) . . . . ?
C71 C70 C73 O13 -162.9(5) . . . . ?
N9 C74 C75 N10 0.1(6) . . . . ?
N10 C77 C78 C79 156.7(4) . . . . ?
N10 C77 C78 C83 -27.2(7) . . . . ?
C83 C78 C79 C80 1.1(7) . . . . ?
C77 C78 C79 C80 177.4(5) . . . . ?
C78 C79 C80 C81 -0.4(8) . . . . ?
C79 C80 C81 C82 0.0(8) . . . . ?
C79 C80 C81 C84 -175.4(5) . . . . ?
C80 C81 C82 C83 -0.4(8) . . . . ?
C84 C81 C82 C83 175.0(5) . . . . ?
C79 C78 C83 C82 -1.5(8) . . . . ?
C77 C78 C83 C82 -177.7(5) . . . . ?
C81 C82 C83 C78 1.1(9) . . . . ?
C80 C81 C84 N11 -124.4(5) . . . . ?
C82 C81 C84 N11 60.3(6) . . . . ?
N11 C85 C86 N12 -0.6(7) . . . . ?
C2 C1 C88 O5 -178.4(6) . . . 2_576 ?
C6 C1 C88 O5 5.7(9) . . . 2_576 ?
C2 C1 C88 C88 -178.4(6) . . . 2_576 ?
C6 C1 C88 C88 5.7(9) . . . 2_576 ?
N2 C43 N1 C42 1.9(5) . . . . ?
N2 C43 N1 Zn3 178.5(3) . . . . ?
C41 C42 N1 C43 -1.7(6) . . . . ?
C41 C42 N1 Zn3 -178.1(4) . . . . ?
N1 C43 N2 C41 -1.5(6) . . . . ?
N1 C43 N2 C40 177.8(4) . . . . ?
C42 C41 N2 C43 0.3(6) . . . . ?
C42 C41 N2 C40 -179.0(4) . . . . ?
C37 C40 N2 C43 -91.4(6) . . . . ?
C37 C40 N2 C41 87.8(7) . . . . ?
N4 C32 N3 C31 0.5(5) . . . . ?
N4 C32 N3 C33 -179.7(4) . . . . ?
C30 C31 N3 C32 -0.6(5) . . . . ?
C30 C31 N3 C33 179.6(4) . . . . ?
C34 C33 N3 C32 116.3(5) . . . . ?
C34 C33 N3 C31 -63.9(6) . . . . ?
N3 C32 N4 C30 -0.2(5) . . . . ?
N3 C32 N4 Zn1 -175.3(3) . . . . ?
C31 C30 N4 C32 -0.3(5) . . . . ?
C31 C30 N4 Zn1 175.1(3) . . . . ?
N6 C27 N5 C28 -0.9(5) . . . . ?
N6 C27 N5 Zn1 179.1(3) . . . . ?
C29 C28 N5 C27 0.5(5) . . . . ?
C29 C28 N5 Zn1 -179.5(3) . . . . ?
N5 C27 N6 C29 1.0(5) . . . . ?
N5 C27 N6 C26 -178.5(4) . . . . ?
C28 C29 N6 C27 -0.7(5) . . . . ?
C28 C29 N6 C26 178.9(4) . . . . ?
C23 C26 N6 C27 93.2(5) . . . . ?
C23 C26 N6 C29 -86.3(6) . . . . ?
N8 C16 N7 C18 -1.9(6) . . . . ?
N8 C16 N7 C19 179.6(4) . . . . ?
C17 C18 N7 C16 1.6(7) . . . . ?
C17 C18 N7 C19 -180.0(5) . . . . ?
C20 C19 N7 C16 123.9(6) . . . . ?
C20 C19 N7 C18 -54.2(8) . . . . ?
N7 C16 N8 C17 1.4(6) . . . . ?
N7 C16 N8 Zn3 -172.9(3) . . . . ?
C18 C17 N8 C16 -0.3(7) . . . . ?
C18 C17 N8 Zn3 174.3(4) . . . . ?
N10 C76 N9 C74 0.1(5) . . . . ?
N10 C76 N9 Zn2 172.0(3) . . . . ?
C75 C74 N9 C76 -0.2(6) . . . . ?
C75 C74 N9 Zn2 -172.1(4) . . . . ?
N9 C76 N10 C75 -0.1(5) . . . . ?
N9 C76 N10 C77 -179.4(4) . . . . ?
C74 C75 N10 C76 0.0(6) . . . . ?
C74 C75 N10 C77 179.3(4) . . . . ?
C78 C77 N10 C76 -93.7(5) . . . . ?
C78 C77 N10 C75 87.1(6) . . . . ?
N12 C87 N11 C85 -0.8(6) . . . . ?
N12 C87 N11 C84 -179.4(4) . . . . ?
C86 C85 N11 C87 0.9(6) . . . . ?
C86 C85 N11 C84 179.4(5) . . . . ?
C81 C84 N11 C87 -96.2(6) . . . . ?
C81 C84 N11 C85 85.5(6) . . . . ?
N11 C87 N12 C86 0.5(6) . . . . ?
N11 C87 N12 Zn2 178.6(3) . . . 2_858 ?
C85 C86 N12 C87 0.1(6) . . . . ?
C85 C86 N12 Zn2 -178.2(4) . . . 2_858 ?
O2 C8 O1 Zn3 -3.3(8) . . . . ?
C9 C8 O1 Zn3 178.9(3) . . . . ?
O3 C7 O4 Zn3 -13.1(7) . . . . ?
C4 C7 O4 Zn3 166.3(3) . . . . ?
O7 C44 O6 Zn1 -9.8(6) . . . . ?
C45 C44 O6 Zn1 169.2(3) . . . . ?
O8 C58 O9 Zn2 -3.2(10) . . . . ?
C55 C58 O9 Zn2 -178.6(4) . . . . ?
C52 C51 O10 C48 -175.2(5) . . . . ?
C47 C48 O10 C51 -175.1(6) . . . . ?
C49 C48 O10 C51 4.3(8) . . . . ?
O12 C59 O11 Zn2 -12.8(9) . . . . ?
C60 C59 O11 Zn2 167.6(4) . . . . ?
O14 C73 O13 Zn1 -9.5(6) . . . 1_745 ?
C70 C73 O13 Zn1 168.9(3) . . . 1_745 ?
C67 C66 O15 C63 -170.4(15) . . . . ?
C64 C63 O15 C66 113.4(16) . . . . ?
C62 C63 O15 C66 -67.4(18) . . . . ?
C44 O6 Zn1 O13 -76.7(3) . . . 1_365 ?
C44 O6 Zn1 N5 56.0(3) . . . . ?
C44 O6 Zn1 N4 174.8(3) . . . . ?
C27 N5 Zn1 O6 -6.8(4) . . . . ?
C28 N5 Zn1 O6 173.2(3) . . . . ?
C27 N5 Zn1 O13 118.2(3) . . . 1_365 ?
C28 N5 Zn1 O13 -61.8(4) . . . 1_365 ?
C27 N5 Zn1 N4 -121.8(3) . . . . ?
C28 N5 Zn1 N4 58.2(4) . . . . ?
C32 N4 Zn1 O6 161.9(4) . . . . ?
C30 N4 Zn1 O6 -12.4(4) . . . . ?
C32 N4 Zn1 O13 57.6(4) . . . 1_365 ?
C30 N4 Zn1 O13 -116.7(3) . . . 1_365 ?
C32 N4 Zn1 N5 -69.9(4) . . . . ?
C30 N4 Zn1 N5 115.8(3) . . . . ?
C59 O11 Zn2 N12 53.0(4) . . . 2_858 ?
C59 O11 Zn2 O9 -75.1(4) . . . . ?
C59 O11 Zn2 N9 166.8(4) . . . . ?
C58 O9 Zn2 O11 -161.5(5) . . . . ?
C58 O9 Zn2 N12 68.8(6) . . . 2_858 ?
C58 O9 Zn2 N9 -59.4(6) . . . . ?
C76 N9 Zn2 O11 4.3(4) . . . . ?
C74 N9 Zn2 O11 174.5(4) . . . . ?
C76 N9 Zn2 N12 127.3(4) . . . 2_858 ?
C74 N9 Zn2 N12 -62.5(4) . . . 2_858 ?
C76 N9 Zn2 O9 -100.2(4) . . . . ?
C74 N9 Zn2 O9 70.0(5) . . . . ?
C7 O4 Zn3 O1 -79.0(4) . . . . ?
C7 O4 Zn3 N8 44.6(4) . . . . ?
C7 O4 Zn3 N1 160.2(4) . . . . ?
C8 O1 Zn3 O4 -30.2(5) . . . . ?
C8 O1 Zn3 N8 -163.6(4) . . . . ?
C8 O1 Zn3 N1 86.9(4) . . . . ?
C16 N8 Zn3 O4 -45.3(5) . . . . ?
C17 N8 Zn3 O4 141.4(4) . . . . ?
C16 N8 Zn3 O1 90.6(4) . . . . ?
C17 N8 Zn3 O1 -82.7(5) . . . . ?
C16 N8 Zn3 N1 -158.0(4) . . . . ?
C17 N8 Zn3 N1 28.7(5) . . . . ?
C43 N1 Zn3 O4 -32.5(4) . . . . ?
C42 N1 Zn3 O4 143.2(4) . . . . ?
C43 N1 Zn3 O1 -163.8(4) . . . . ?
C42 N1 Zn3 O1 11.9(5) . . . . ?
C43 N1 Zn3 N8 93.1(4) . . . . ?
C42 N1 Zn3 N8 -91.2(4) . . . . ?
